data_1543343
loop_
_publ_author_name
'Wang, Fengzhen'
'Peng, Songsong'
'Yue, Mingbo'
'Zhu, Ruitao'

_publ_section_title
;
 (3,5-Dimethyl-1<i>H</i>-pyrrol-2-yl)(phenyl)methanone
;
_journal_issue 5
_journal_name_full IUCrData
_journal_page_first x160785
_journal_paper_doi 10.1107/S2414314616007859
_journal_volume 1
_journal_year 2016
_chemical_formula_iupac 'C13 H13 N O'
_chemical_formula_moiety 'C13 H13 N O'
_chemical_formula_sum 'C13 H13 N O'
_chemical_formula_weight 199.24
_chemical_name_systematic
;
(3,5-Dimethyl-1<i>H</i>-pyrrol-2-yl)(phenyl)methanone
;
_space_group_IT_number 15
_symmetry_cell_setting monoclinic
_symmetry_space_group_name_Hall '-C 2yc'
_symmetry_space_group_name_H-M 'C 1 2/c 1'
_atom_sites_solution_hydrogens geom
_atom_sites_solution_primary direct
_atom_sites_solution_secondary difmap
_audit_creation_method SHELXL-97
_cell_angle_alpha 90.00
_cell_angle_beta 116.935(5)
_cell_angle_gamma 90.00
_cell_formula_units_Z 8
_cell_length_a 25.755(7)
_cell_length_b 6.5962(16)
_cell_length_c 14.503(4)
_cell_measurement_reflns_used 898
_cell_measurement_temperature 296(2)
_cell_measurement_theta_max 21.4818
_cell_measurement_theta_min 2.8304
_cell_volume 2196.6(10)
_computing_cell_refinement
;
SAINT (Bruker, 2007)
;
_computing_data_collection
;
APEX2 (Bruker, 2007)
;
_computing_data_reduction
;
SAINT (Bruker, 2007)
;
_computing_molecular_graphics
;
ORTEP-3 for Windows (Farrugia, 2012) and DIAMOND (Brandenburg,
2006)
;
_computing_publication_material
;
publCIF (Westrip, 2010)
;
_computing_structure_refinement
;
SHELXL97 (Sheldrick, 2008)
;
_computing_structure_solution
;
SHELXS97 (Sheldrick, 2008)
;
_diffrn_ambient_temperature 296(2)
_diffrn_measured_fraction_theta_full 0.999
_diffrn_measured_fraction_theta_max 0.999
_diffrn_measurement_device_type 'Bruker SMART APEX CCD'
_diffrn_measurement_method '\f and \w scans'
_diffrn_radiation_monochromator graphite
_diffrn_radiation_source 'fine-focus sealed tube'
_diffrn_radiation_type MoK\a
_diffrn_radiation_wavelength 0.71073
_diffrn_reflns_av_R_equivalents 0.0391
_diffrn_reflns_av_sigmaI/netI 0.0446
_diffrn_reflns_limit_h_max 30
_diffrn_reflns_limit_h_min -30
_diffrn_reflns_limit_k_max 4
_diffrn_reflns_limit_k_min -7
_diffrn_reflns_limit_l_max 17
_diffrn_reflns_limit_l_min -13
_diffrn_reflns_number 5885
_diffrn_reflns_theta_full 25.04
_diffrn_reflns_theta_max 25.04
_diffrn_reflns_theta_min 2.83
_exptl_absorpt_coefficient_mu 0.076
_exptl_absorpt_correction_T_max 0.9849
_exptl_absorpt_correction_T_min 0.9774
_exptl_absorpt_correction_type multi-scan
_exptl_absorpt_process_details
;
(SADABS; Bruker, 2007)
;
_exptl_crystal_colour colourless
_exptl_crystal_density_diffrn 1.205
_exptl_crystal_density_method 'not measured'
_exptl_crystal_description block
_exptl_crystal_F_000 848
_exptl_crystal_size_max 0.30
_exptl_crystal_size_mid 0.23
_exptl_crystal_size_min 0.20
_refine_diff_density_max 0.161
_refine_diff_density_min -0.200
_refine_ls_extinction_method none
_refine_ls_goodness_of_fit_ref 1.013
_refine_ls_hydrogen_treatment constr
_refine_ls_matrix_type full
_refine_ls_number_parameters 138
_refine_ls_number_reflns 1941
_refine_ls_number_restraints 0
_refine_ls_restrained_S_all 1.013
_refine_ls_R_factor_all 0.0818
_refine_ls_R_factor_gt 0.0480
_refine_ls_shift/su_max 0.000
_refine_ls_shift/su_mean 0.000
_refine_ls_structure_factor_coef Fsqd
_refine_ls_weighting_details 'calc w=1/[\s^2^(Fo^2^)+(0.0389P)^2^+1.5140P] where P=(Fo^2^+2Fc^2^)/3'
_refine_ls_weighting_scheme calc
_refine_ls_wR_factor_gt 0.1019
_refine_ls_wR_factor_ref 0.1165
_reflns_number_gt 1254
_reflns_number_total 1941
_reflns_threshold_expression I>2\s(I)
_cod_data_source_file lh4007sup1.cif
_cod_data_source_block I
_cod_original_cell_volume 2196.5(10)
_cod_original_sg_symbol_H-M 'C 2/c'
_cod_database_code 1543343

loop_
_symmetry_equiv_pos_as_xyz
'x, y, z'
'-x, y, -z+1/2'
'x+1/2, y+1/2, z'
'-x+1/2, y+1/2, -z+1/2'
'-x, -y, -z'
'x, -y, z-1/2'
'-x+1/2, -y+1/2, -z'
'x+1/2, -y+1/2, z-1/2'

loop_
_atom_site_type_symbol
_atom_site_label
_atom_site_fract_x
_atom_site_fract_y
_atom_site_fract_z
_atom_site_U_iso_or_equiv
_atom_site_adp_type
_atom_site_calc_flag
_atom_site_refinement_flags
_atom_site_occupancy
_atom_site_symmetry_multiplicity
N N1 0.19605(7) 0.2779(3) 0.08665(13) 0.0425(5) Uani d . 1 1
H H1 0.2241 0.2467 0.1458 0.051 Uiso calc R 1 1
O O1 0.21736(6) 0.5700(2) 0.23331(12) 0.0638(5) Uani d . 1 1
C C1 0.16027(8) 0.4441(3) 0.06853(16) 0.0398(5) Uani d . 1 1
C C2 0.12220(9) 0.4446(3) -0.03716(17) 0.0455(6) Uani d . 1 1
C C3 0.13576(9) 0.2726(4) -0.07836(18) 0.0520(6) Uani d . 1 1
H H3 0.1170 0.2332 -0.1474 0.062 Uiso calc R 1 1
C C4 0.18111(9) 0.1708(3) -0.00092(18) 0.0450(5) Uani d . 1 1
C C5 0.21193(10) -0.0191(3) -0.0016(2) 0.0593(7) Uani d . 1 1
H H5A 0.2525 -0.0062 0.0457 0.089 Uiso calc R 1 1
H H5B 0.2075 -0.0432 -0.0701 0.089 Uiso calc R 1 1
H H5C 0.1957 -0.1306 0.0191 0.089 Uiso calc R 1 1
C C6 0.07803(10) 0.6011(4) -0.10058(19) 0.0641(7) Uani d . 1 1
H H6A 0.0411 0.5693 -0.1027 0.096 Uiso calc R 1 1
H H6B 0.0741 0.6016 -0.1696 0.096 Uiso calc R 1 1
H H6C 0.0906 0.7324 -0.0700 0.096 Uiso calc R 1 1
C C7 0.17080(9) 0.5785(3) 0.15294(17) 0.0431(5) Uani d . 1 1
C C8 0.12592(9) 0.7268(3) 0.14765(16) 0.0418(5) Uani d . 1 1
C C9 0.14329(10) 0.9203(3) 0.18634(18) 0.0503(6) Uani d . 1 1
H H9 0.1822 0.9577 0.2120 0.060 Uiso calc R 1 1
C C10 0.10339(12) 1.0572(4) 0.1870(2) 0.0623(7) Uani d . 1 1
H H10 0.1151 1.1880 0.2114 0.075 Uiso calc R 1 1
C C11 0.04640(12) 1.0020(4) 0.1520(2) 0.0692(8) Uani d . 1 1
H H11 0.0196 1.0950 0.1533 0.083 Uiso calc R 1 1
C C12 0.02863(11) 0.8103(5) 0.1150(2) 0.0677(8) Uani d . 1 1
H H12 -0.0101 0.7730 0.0922 0.081 Uiso calc R 1 1
C C13 0.06793(9) 0.6722(4) 0.11150(18) 0.0545(6) Uani d . 1 1
H H13 0.0556 0.5430 0.0850 0.065 Uiso calc R 1 1

loop_
_atom_site_aniso_label
_atom_site_aniso_U_11
_atom_site_aniso_U_22
_atom_site_aniso_U_33
_atom_site_aniso_U_12
_atom_site_aniso_U_13
_atom_site_aniso_U_23
N1 0.0375(10) 0.0438(11) 0.0401(10) 0.0007(8) 0.0121(8) 0.0039(9)
O1 0.0453(9) 0.0663(11) 0.0542(11) 0.0107(8) 0.0001(8) -0.0147(9)
C1 0.0338(11) 0.0390(12) 0.0437(13) 0.0005(10) 0.0150(10) 0.0026(10)
C2 0.0381(12) 0.0516(15) 0.0429(13) 0.0001(11) 0.0149(10) 0.0048(11)
C3 0.0523(14) 0.0583(16) 0.0410(13) -0.0033(12) 0.0172(12) -0.0034(11)
C4 0.0459(13) 0.0429(13) 0.0480(14) -0.0067(11) 0.0228(11) -0.0037(11)
C5 0.0643(15) 0.0483(15) 0.0712(18) -0.0002(12) 0.0359(14) -0.0049(12)
C6 0.0580(15) 0.0708(18) 0.0513(16) 0.0122(13) 0.0140(13) 0.0138(13)
C7 0.0371(12) 0.0414(13) 0.0454(13) -0.0029(10) 0.0140(11) 0.0013(10)
C8 0.0399(12) 0.0457(13) 0.0382(12) 0.0016(10) 0.0162(10) 0.0044(10)
C9 0.0525(14) 0.0441(14) 0.0572(15) 0.0000(12) 0.0273(12) 0.0049(11)
C10 0.0782(18) 0.0439(15) 0.0730(18) 0.0106(14) 0.0413(15) 0.0079(13)
C11 0.0667(18) 0.0670(19) 0.080(2) 0.0265(15) 0.0386(16) 0.0149(15)
C12 0.0432(14) 0.084(2) 0.0740(19) 0.0088(14) 0.0246(14) 0.0075(16)
C13 0.0431(13) 0.0582(16) 0.0572(16) -0.0015(12) 0.0184(12) -0.0003(12)

loop_
_atom_type_symbol
_atom_type_description
_atom_type_scat_dispersion_real
_atom_type_scat_dispersion_imag
_atom_type_scat_source
C C 0.0033 0.0016 'International Tables Vol C Tables 4.2.6.8 and 6.1.1.4'
H H 0.0000 0.0000 'International Tables Vol C Tables 4.2.6.8 and 6.1.1.4'
N N 0.0061 0.0033 'International Tables Vol C Tables 4.2.6.8 and 6.1.1.4'
O O 0.0106 0.0060 'International Tables Vol C Tables 4.2.6.8 and 6.1.1.4'

loop_
_geom_angle_atom_site_label_1
_geom_angle_atom_site_label_2
_geom_angle_atom_site_label_3
_geom_angle
C4 N1 C1 110.87(17)
C4 N1 H1 124.6
C1 N1 H1 124.6
N1 C1 C2 106.72(19)
N1 C1 C7 118.50(18)
C2 C1 C7 134.6(2)
C1 C2 C3 106.25(19)
C1 C2 C6 129.4(2)
C3 C2 C6 124.2(2)
C4 C3 C2 109.4(2)
C4 C3 H3 125.3
C2 C3 H3 125.3
N1 C4 C3 106.8(2)
N1 C4 C5 121.5(2)
C3 C4 C5 131.7(2)
C4 C5 H5A 109.5
C4 C5 H5B 109.5
H5A C5 H5B 109.5
C4 C5 H5C 109.5
H5A C5 H5C 109.5
H5B C5 H5C 109.5
C2 C6 H6A 109.5
C2 C6 H6B 109.5
H6A C6 H6B 109.5
C2 C6 H6C 109.5
H6A C6 H6C 109.5
H6B C6 H6C 109.5
O1 C7 C1 120.2(2)
O1 C7 C8 118.4(2)
C1 C7 C8 121.32(18)
C13 C8 C9 119.2(2)
C13 C8 C7 121.7(2)
C9 C8 C7 118.95(19)
C10 C9 C8 120.3(2)
C10 C9 H9 119.9
C8 C9 H9 119.9
C11 C10 C9 120.3(3)
C11 C10 H10 119.9
C9 C10 H10 119.9
C10 C11 C12 120.2(2)
C10 C11 H11 119.9
C12 C11 H11 119.9
C11 C12 C13 120.3(2)
C11 C12 H12 119.9
C13 C12 H12 119.9
C8 C13 C12 119.8(2)
C8 C13 H13 120.1
C12 C13 H13 120.1

loop_
_geom_bond_atom_site_label_1
_geom_bond_atom_site_label_2
_geom_bond_distance
N1 C4 1.348(3)
N1 C1 1.379(3)
N1 H1 0.8600
O1 C7 1.238(2)
C1 C2 1.396(3)
C1 C7 1.434(3)
C2 C3 1.399(3)
C2 C6 1.502(3)
C3 C4 1.374(3)
C3 H3 0.9300
C4 C5 1.486(3)
C5 H5A 0.9600
C5 H5B 0.9600
C5 H5C 0.9600
C6 H6A 0.9600
C6 H6B 0.9600
C6 H6C 0.9600
C7 C8 1.490(3)
C8 C13 1.388(3)
C8 C9 1.384(3)
C9 C10 1.371(3)
C9 H9 0.9300
C10 C11 1.367(3)
C10 H10 0.9300
C11 C12 1.369(4)
C11 H11 0.9300
C12 C13 1.380(3)
C12 H12 0.9300
C13 H13 0.9300

loop_
_geom_hbond_atom_site_label_D
_geom_hbond_atom_site_label_H
_geom_hbond_atom_site_label_A
_geom_hbond_site_symmetry_A
_geom_hbond_distance_DH
_geom_hbond_distance_HA
_geom_hbond_distance_DA
_geom_hbond_angle_DHA
N1 H1 O1 4_545 0.86 2.08 2.898(2) 159.6

_cod_database_fobs_code 1543343
